data_7206885
loop_
_publ_author_name
'Moreau, Florian'
'Audebrand, Nathalie'
'Poriel, Cyril'
'Moizan-Basl\'e, Virginie'
'Ouvry, Jean'

_publ_section_title
;
 A 9,9&#x2032;-spirobifluorene based Metal--Organic Framework: synthesis,
 structure analysis and gas sorption properties
;
_journal_issue 46
_journal_name_full 'Journal of Materials Chemistry'
_journal_page_first 18715
_journal_paper_doi 10.1039/c1jm12859k
_journal_volume 21
_journal_year 2011
_chemical_formula_sum 'C53 H28 Cu2 O10'
_chemical_formula_weight 475.92
_chemical_name_systematic
;
?
;
_space_group_IT_number 13
_symmetry_cell_setting monoclinic
_symmetry_space_group_name_Hall '-P 2yc'
_symmetry_space_group_name_H-M 'P 1 2/c 1'
_atom_sites_solution_hydrogens geom
_atom_sites_solution_primary direct
_atom_sites_solution_secondary difmap
_audit_creation_method SHELXL-97
_cell_angle_alpha 90.000(5)
_cell_angle_beta 95.825(5)
_cell_angle_gamma 90.000(5)
_cell_formula_units_Z 4
_cell_length_a 13.698(5)
_cell_length_b 16.631(5)
_cell_length_c 14.562(5)
_cell_measurement_reflns_used 4671
_cell_measurement_temperature 150
_cell_measurement_theta_max 22.85
_cell_measurement_theta_min 2.48
_cell_volume 3300.3(19)
_computing_cell_refinement 'Bruker SMART (Bruker, 2002)'
_computing_data_collection 'Bruker SAINT (Bruker, 2002)'
_computing_data_reduction 'Bruker SAINT (Bruker, 2002)'
_computing_molecular_graphics 'DIAMOND (Brandenburg & Berndt, 2001)'
_computing_publication_material 'WinGX publication routines (Farrugia, 1999)'
_computing_structure_refinement 'SHELXL-97 (Sheldrick, 2008)'
_computing_structure_solution 'SIR97 (Altomare al, 1999)'
_diffrn_ambient_temperature 150
_diffrn_detector 'CCD plate'
_diffrn_measured_fraction_theta_full 0.990
_diffrn_measured_fraction_theta_max 0.990
_diffrn_measurement_device_type 'APEXII, Bruker-AXS'
_diffrn_measurement_method 'CCD rotation images, thin slices'
_diffrn_radiation_monochromator graphite
_diffrn_radiation_source 'fine-focus sealed tube'
_diffrn_radiation_type MoK\a
_diffrn_radiation_wavelength 0.71069
_diffrn_reflns_av_R_equivalents 0.0647
_diffrn_reflns_av_sigmaI/netI 0.0777
_diffrn_reflns_limit_h_max 14
_diffrn_reflns_limit_h_min -17
_diffrn_reflns_limit_k_max 19
_diffrn_reflns_limit_k_min -21
_diffrn_reflns_limit_l_max 18
_diffrn_reflns_limit_l_min -18
_diffrn_reflns_number 29898
_diffrn_reflns_theta_full 27.62
_diffrn_reflns_theta_max 27.62
_diffrn_reflns_theta_min 1.22
_exptl_absorpt_coefficient_mu 0.686
_exptl_absorpt_correction_T_max 0.9864
_exptl_absorpt_correction_T_min 0.9345
_exptl_absorpt_correction_type multi-scan
_exptl_absorpt_process_details
;
[Sheldrick, G.M. (2002). SADABS Bruker AXS Inc., Madison, Wisconsin, USA]
;
_exptl_crystal_colour blue
_exptl_crystal_density_diffrn 0.958
_exptl_crystal_density_method 'not measured'
_exptl_crystal_description block
_exptl_crystal_F_000 980
_exptl_crystal_size_max 0.10
_exptl_crystal_size_mid 0.08
_exptl_crystal_size_min 0.02
_refine_diff_density_max 0.455
_refine_diff_density_min -0.524
_refine_diff_density_rms 0.104
_refine_ls_extinction_method none
_refine_ls_goodness_of_fit_ref 0.958
_refine_ls_hydrogen_treatment constr
_refine_ls_matrix_type full
_refine_ls_number_parameters 294
_refine_ls_number_reflns 7600
_refine_ls_number_restraints 0
_refine_ls_restrained_S_all 0.958
_refine_ls_R_factor_all 0.0789
_refine_ls_R_factor_gt 0.0490
_refine_ls_shift/su_max 0.001
_refine_ls_shift/su_mean 0.000
_refine_ls_structure_factor_coef Fsqd
_refine_ls_weighting_details 'calc w=1/[\s^2^(Fo^2^)+(0.0872P)^2^+0.0000P] where P=(Fo^2^+2Fc^2^)/3'
_refine_ls_weighting_scheme calc
_refine_ls_wR_factor_gt 0.1395
_refine_ls_wR_factor_ref 0.1504
_reflns_number_gt 4842
_reflns_number_total 7600
_reflns_threshold_expression >2\s(I)
_cod_data_source_file c1jm12859k.txt
_cod_data_source_block squeeze
_cod_depositor_comments
;
The following automatic conversions were performed:

'_symmetry_cell_setting' value 'Monoclinic' changed to 'monoclinic'
according to /home/saulius/struct/CIF-dictionaries/cif_core.dic
dictionary named 'cif_core.dic' version 2.4.1 from 2010-06-29.

Automatic conversion script
Id: cif_fix_values 1715 2011-07-08 13:25:40Z adriana 
;
_cod_original_sg_symbol_H-M P12/c1
_cod_database_code 7206885

loop_
_symmetry_equiv_pos_as_xyz
'x, y, z'
'-x, y, -z+1/2'
'-x, -y, -z'
'x, -y, z-1/2'

loop_
_atom_site_label
_atom_site_type_symbol
_atom_site_fract_x
_atom_site_fract_y
_atom_site_fract_z
_atom_site_U_iso_or_equiv
_atom_site_adp_type
_atom_site_occupancy
_atom_site_symmetry_multiplicity
_atom_site_calc_flag
_atom_site_refinement_flags
Cu1 Cu -0.45149(2) 0.476409(19) 0.07768(2) 0.02378(12) Uani 1 1 d .
O2 O 0.38720(17) 1.39994(13) -0.50207(14) 0.0424(6) Uani 1 1 d .
C1 C 0.0000 0.9991(2) -0.2500 0.0193(8) Uani 1 2 d S
C2 C -0.0098(2) 0.94681(15) -0.16546(18) 0.0223(6) Uani 1 1 d .
C15 C 0.0910(2) 1.04870(15) -0.21712(18) 0.0220(6) Uani 1 1 d .
O6 O 0.46817(16) 1.44141(13) -0.37033(14) 0.0397(6) Uani 1 1 d .
C3 C 0.0678(2) 0.96029(16) -0.09822(19) 0.0252(6) Uani 1 1 d .
C8 C -0.1468(2) 0.77963(18) -0.0602(2) 0.0336(7) Uani 1 1 d .
C16 C 0.1302(2) 1.02425(16) -0.12888(19) 0.0257(6) Uani 1 1 d .
C4 C 0.0750(2) 0.91528(19) -0.0168(2) 0.0361(8) Uani 1 1 d .
H4 H 0.1345 0.9265 0.0383 0.054 Uiso 1 1 calc R
C11 C -0.2898(2) 0.66241(18) -0.0341(2) 0.0349(7) Uani 1 1 d .
C6 C -0.0727(2) 0.84199(18) -0.0735(2) 0.0309(7) Uani 1 1 d .
C27 C 0.4084(2) 1.39644(17) -0.4155(2) 0.0302(7) Uani 1 1 d .
O14 O -0.35472(17) 0.55781(14) 0.05064(17) 0.0480(6) Uani 1 1 d .
C19 C 0.2174(2) 1.14889(18) -0.2191(2) 0.0319(7) Uani 1 1 d .
C7 C -0.0801(2) 0.88831(16) -0.15556(19) 0.0259(6) Uani 1 1 d .
H7 H -0.1403 0.8781 -0.2102 0.039 Uiso 1 1 calc R
C23 C 0.3658(2) 1.33327(19) -0.2686(2) 0.0394(8) Uani 1 1 d .
H23 H 0.4088 1.3803 -0.2299 0.059 Uiso 1 1 calc R
C17 C 0.2123(2) 1.06213(19) -0.0864(2) 0.0358(7) Uani 1 1 d .
H17 H 0.2433 1.0435 -0.0170 0.054 Uiso 1 1 calc R
O19 O -0.43795(17) 0.59828(13) -0.07939(16) 0.0455(6) Uani 1 1 d .
O20 O -0.38435(19) 0.43942(17) 0.21303(16) 0.0583(7) Uani 1 1 d .
C21 C 0.2648(2) 1.21433(18) -0.2691(2) 0.0341(7) Uani 1 1 d .
C20 C 0.1330(2) 1.11130(16) -0.26133(19) 0.0260(6) Uani 1 1 d .
H20 H 0.1003 1.1316 -0.3295 0.039 Uiso 1 1 calc R
C5 C 0.0058(2) 0.85629(18) -0.0071(2) 0.0367(8) Uani 1 1 d .
H5 H 0.0130 0.8191 0.0557 0.055 Uiso 1 1 calc R
C24 C 0.3587(2) 1.33373(18) -0.3638(2) 0.0336(7) Uani 1 1 d .
C13 C -0.2434(3) 0.7868(2) -0.1018(3) 0.0530(10) Uani 1 1 d .
H13 H -0.2642 0.8395 -0.1452 0.080 Uiso 1 1 calc R
C18 C 0.2552(2) 1.12361(19) -0.1318(2) 0.0360(8) Uani 1 1 d .
H18 H 0.3211 1.1533 -0.0980 0.054 Uiso 1 1 calc R
C14 C -0.3664(2) 0.60152(18) -0.0205(2) 0.0322(7) Uani 1 1 d .
C26 C 0.2588(3) 1.2142(2) -0.3648(2) 0.0521(10) Uani 1 1 d .
H26 H 0.2172 1.1664 -0.4037 0.078 Uiso 1 1 calc R
C22 C 0.3199(2) 1.27504(19) -0.2210(2) 0.0403(8) Uani 1 1 d .
H22 H 0.3264 1.2762 -0.1451 0.060 Uiso 1 1 calc R
C25 C 0.3039(3) 1.2726(2) -0.4117(2) 0.0589(12) Uani 1 1 d .
H25 H 0.2972 1.2716 -0.4876 0.088 Uiso 1 1 calc R
C9 C -0.1248(3) 0.7122(2) -0.0063(3) 0.0600(12) Uani 1 1 d .
H9 H -0.0494 0.7039 0.0261 0.090 Uiso 1 1 calc R
C10 C -0.1949(3) 0.6552(2) 0.0080(3) 0.0577(11) Uani 1 1 d .
H10 H -0.1752 0.6035 0.0532 0.087 Uiso 1 1 calc R
C12 C -0.3129(3) 0.7282(2) -0.0889(3) 0.0511(10) Uani 1 1 d .
H12 H -0.3878 0.7347 -0.1231 0.077 Uiso 1 1 calc R

loop_
_atom_site_aniso_label
_atom_site_aniso_U_11
_atom_site_aniso_U_22
_atom_site_aniso_U_33
_atom_site_aniso_U_23
_atom_site_aniso_U_13
_atom_site_aniso_U_12
Cu1 0.0261(2) 0.01864(18) 0.0277(2) -0.00168(14) 0.00821(14) -0.00113(14)
O2 0.0598(15) 0.0400(13) 0.0287(12) 0.0009(10) 0.0108(11) -0.0230(11)
C1 0.0225(19) 0.0141(16) 0.021(2) 0.000 0.0029(16) 0.000
C2 0.0311(15) 0.0166(12) 0.0195(14) 0.0022(11) 0.0048(12) 0.0005(11)
C15 0.0262(14) 0.0201(13) 0.0200(14) 0.0004(11) 0.0035(11) -0.0023(11)
O6 0.0446(13) 0.0396(13) 0.0333(12) 0.0133(10) -0.0037(10) -0.0204(11)
C3 0.0297(15) 0.0233(15) 0.0222(15) 0.0047(11) 0.0014(12) -0.0055(12)
C8 0.0371(17) 0.0320(16) 0.0320(17) 0.0023(13) 0.0052(14) -0.0158(14)
C16 0.0315(15) 0.0226(14) 0.0232(14) 0.0030(12) 0.0037(12) -0.0058(12)
C4 0.0452(19) 0.0360(18) 0.0247(16) 0.0093(13) -0.0076(14) -0.0119(15)
C11 0.0408(19) 0.0286(16) 0.0371(18) -0.0012(14) 0.0129(15) -0.0100(14)
C6 0.0364(17) 0.0278(16) 0.0293(16) 0.0025(13) 0.0072(14) -0.0096(13)
C27 0.0329(17) 0.0227(15) 0.0361(18) 0.0036(13) 0.0095(14) -0.0043(12)
O14 0.0478(14) 0.0416(14) 0.0549(16) 0.0113(12) 0.0072(12) -0.0212(12)
C19 0.0408(18) 0.0298(16) 0.0260(16) 0.0003(13) 0.0075(13) -0.0101(13)
C7 0.0281(15) 0.0241(14) 0.0253(15) 0.0009(12) 0.0024(12) -0.0069(12)
C23 0.048(2) 0.0343(18) 0.0346(18) 0.0000(14) -0.0008(15) -0.0180(15)
C17 0.0385(18) 0.0400(18) 0.0270(16) 0.0057(14) -0.0054(14) -0.0152(14)
O19 0.0423(14) 0.0422(14) 0.0518(15) 0.0137(11) 0.0039(12) -0.0174(11)
O20 0.0660(18) 0.0757(19) 0.0342(14) 0.0119(13) 0.0092(12) 0.0254(15)
C21 0.0423(18) 0.0309(16) 0.0297(17) -0.0002(13) 0.0072(14) -0.0152(14)
C20 0.0335(16) 0.0238(14) 0.0212(14) -0.0002(12) 0.0053(12) -0.0084(12)
C5 0.048(2) 0.0346(16) 0.0261(16) 0.0122(13) -0.0017(14) -0.0154(15)
C24 0.0416(18) 0.0334(17) 0.0266(16) 0.0015(13) 0.0073(14) -0.0140(14)
C13 0.052(2) 0.052(2) 0.052(2) 0.0225(19) -0.0079(18) -0.0168(18)
C18 0.0369(18) 0.0395(18) 0.0300(17) 0.0097(14) -0.0037(14) -0.0162(14)
C14 0.0345(18) 0.0252(16) 0.0390(18) -0.0035(14) 0.0134(15) -0.0067(13)
C26 0.079(3) 0.052(2) 0.0261(18) -0.0031(16) 0.0077(17) -0.040(2)
C22 0.055(2) 0.0386(18) 0.0273(17) 0.0011(14) 0.0043(15) -0.0233(16)
C25 0.092(3) 0.055(2) 0.033(2) -0.0037(17) 0.0183(19) -0.042(2)
C9 0.041(2) 0.056(2) 0.079(3) 0.038(2) -0.0128(19) -0.0188(18)
C10 0.049(2) 0.053(2) 0.070(3) 0.033(2) -0.004(2) -0.0169(18)
C12 0.042(2) 0.050(2) 0.058(2) 0.0119(18) -0.0100(18) -0.0207(17)

loop_
_atom_type_symbol
_atom_type_description
_atom_type_scat_dispersion_real
_atom_type_scat_dispersion_imag
_atom_type_scat_source
C C 0.0033 0.0016 'International Tables Vol C Tables 4.2.6.8 and 6.1.1.4'
O O 0.0106 0.0060 'International Tables Vol C Tables 4.2.6.8 and 6.1.1.4'
Cu Cu 0.3201 1.2651 'International Tables Vol C Tables 4.2.6.8 and 6.1.1.4'
H H 0.0000 0.0000 'International Tables Vol C Tables 4.2.6.8 and 6.1.1.4'

loop_
_geom_angle_atom_site_label_1
_geom_angle_atom_site_label_2
_geom_angle_atom_site_label_3
_geom_angle
_geom_angle_site_symmetry_1
_geom_angle_site_symmetry_3
O2 Cu1 O6 168.23(9) 2_544 4_476
O2 Cu1 O19 89.29(11) 2_544 3_465
O6 Cu1 O19 88.41(11) 4_476 3_465
O2 Cu1 O14 89.06(11) 2_544 .
O6 Cu1 O14 90.78(11) 4_476 .
O19 Cu1 O14 167.93(10) 3_465 .
O2 Cu1 O20 98.82(9) 2_544 .
O6 Cu1 O20 92.84(9) 4_476 .
O19 Cu1 O20 93.75(10) 3_465 .
O14 Cu1 O20 98.32(11) . .
O2 Cu1 Cu1 85.78(7) 2_544 3_465
O6 Cu1 Cu1 82.48(7) 4_476 3_465
O19 Cu1 Cu1 82.89(7) 3_465 3_465
O14 Cu1 Cu1 85.07(7) . 3_465
O20 Cu1 Cu1 174.29(7) . 3_465
O2 Cu1 O20 130.44(8) 2_544 2_455
O6 Cu1 O20 55.42(8) 4_476 2_455
O19 Cu1 O20 53.16(8) 3_465 2_455
O14 Cu1 O20 134.42(8) . 2_455
O20 Cu1 O20 59.15(10) . 2_455
Cu1 Cu1 O20 115.25(5) 3_465 2_455
O2 Cu1 O20 83.69(7) 2_544 3_465
O6 Cu1 O20 84.60(7) 4_476 3_465
O19 Cu1 O20 84.41(8) 3_465 3_465
O14 Cu1 O20 83.53(8) . 3_465
O20 Cu1 O20 176.88(4) . 3_465
Cu1 Cu1 O20 2.59(3) 3_465 3_465
O20 Cu1 O20 117.79(7) 2_455 3_465
C27 O2 Cu1 121.39(19) . 2_564
C27 O2 O20 164.42(19) . 2_564
Cu1 O2 O20 43.29(6) 2_564 2_564
C2 C1 C2 110.4(3) 2_554 .
C2 C1 C15 115.11(14) 2_554 .
C2 C1 C15 101.00(14) . .
C2 C1 C15 101.00(14) 2_554 2_554
C2 C1 C15 115.11(14) . 2_554
C15 C1 C15 114.8(3) . 2_554
C7 C2 C3 122.0(2) . .
C7 C2 C1 127.1(2) . .
C3 C2 C1 110.7(2) . .
C20 C15 C16 120.5(3) . .
C20 C15 C1 128.7(2) . .
C16 C15 C1 110.8(2) . .
C27 O6 Cu1 125.5(2) . 4_675
C27 O6 O20 172.0(2) . 4_675
Cu1 O6 O20 46.51(7) 4_675 4_675
C27 O6 O20 117.9(2) . 3_575
Cu1 O6 O20 95.60(9) 4_675 3_575
O20 O6 O20 65.92(11) 4_675 3_575
C2 C3 C4 119.6(3) . .
C2 C3 C16 109.4(2) . .
C4 C3 C16 131.0(3) . .
C9 C8 C13 117.1(3) . .
C9 C8 C6 121.9(3) . .
C13 C8 C6 120.9(3) . .
C17 C16 C15 119.9(3) . .
C17 C16 C3 132.1(3) . .
C15 C16 C3 108.0(2) . .
C5 C4 C3 118.5(3) . .
C5 C4 H4 120.7 . .
C3 C4 H4 120.7 . .
C12 C11 C10 118.5(3) . .
C12 C11 C14 119.8(3) . .
C10 C11 C14 121.7(3) . .
C12 C11 O20 77.1(2) . 4_565
C10 C11 O20 123.6(3) . 4_565
C14 C11 O20 71.23(17) . 4_565
C5 C6 C7 118.5(3) . .
C5 C6 C8 121.4(3) . .
C7 C6 C8 120.0(3) . .
O6 C27 O2 124.8(3) . .
O6 C27 C24 117.5(3) . .
O2 C27 C24 117.7(3) . .
O6 C27 O20 46.34(17) . 3_575
O2 C27 O20 131.7(2) . 3_575
C24 C27 O20 91.64(17) . 3_575
O6 C27 O20 5.68(14) . 4_675
O2 C27 O20 119.11(18) . 4_675
C24 C27 O20 123.21(19) . 4_675
O20 C27 O20 49.09(8) 3_575 4_675
O6 C27 O20 113.89(18) . 2_564
O2 C27 O20 11.12(14) . 2_564
C24 C27 O20 128.52(19) . 2_564
O20 C27 O20 127.38(7) 3_575 2_564
O20 C27 O20 108.21(7) 4_675 2_564
C14 O14 Cu1 122.0(2) . .
C14 O14 O20 164.9(2) . .
Cu1 O14 O20 43.41(7) . .
C18 C19 C20 118.8(3) . .
C18 C19 C21 121.7(3) . .
C20 C19 C21 119.4(3) . .
C2 C7 C6 118.6(3) . .
C2 C7 H7 120.7 . .
C6 C7 H7 120.7 . .
C22 C23 C24 121.3(3) . .
C22 C23 O20 127.2(2) . 3_575
C24 C23 O20 101.6(2) . 3_575
C22 C23 H23 119.3 . .
C24 C23 H23 119.3 . .
O20 C23 H23 34.7 3_575 .
C16 C17 C18 119.4(3) . .
C16 C17 H17 120.3 . .
C18 C17 H17 120.3 . .
C14 O19 Cu1 125.3(2) . 3_465
C14 O19 O20 170.1(2) . 3_465
Cu1 O19 O20 45.93(7) 3_465 3_465
C14 O19 O20 114.6(2) . 4_565
Cu1 O19 O20 97.90(10) 3_465 4_565
O20 O19 O20 66.65(9) 3_465 4_565
Cu1 O20 O6 40.64(6) . 4_476
Cu1 O20 O19 40.32(6) . 3_465
O6 O20 O19 53.92(8) 4_476 3_465
Cu1 O20 O14 38.27(6) . .
O6 O20 O14 54.04(8) 4_476 .
O19 O20 O14 78.59(8) 3_465 .
Cu1 O20 O2 37.89(6) . 2_544
O6 O20 O2 78.52(8) 4_476 2_544
O19 O20 O2 52.94(8) 3_465 2_544
O14 O20 O2 51.88(7) . 2_544
Cu1 O20 O19 141.58(11) . 4_566
O6 O20 O19 107.35(9) 4_476 4_566
O19 O20 O19 108.43(10) 3_465 4_566
O14 O20 O19 152.04(11) . 4_566
O2 O20 O19 152.93(12) 2_544 4_566
Cu1 O20 O6 108.17(10) . 3_575
O6 O20 O6 67.59(9) 4_476 3_575
O19 O20 O6 104.81(10) 3_465 3_575
O14 O20 O6 103.05(10) . 3_575
O2 O20 O6 146.04(10) 2_544 3_575
O19 O20 O6 49.13(6) 4_566 3_575
Cu1 O20 O20 88.03(11) . 2_455
O6 O20 O20 61.55(8) 4_476 2_455
O19 O20 O20 59.72(9) 3_465 2_455
O14 O20 O20 115.40(9) . 2_455
O2 O20 O20 112.66(11) 2_544 2_455
O19 O20 O20 53.62(7) 4_566 2_455
O6 O20 O20 52.53(6) 3_575 2_455
Cu1 O20 C23 85.76(9) . 3_575
O6 O20 C23 57.72(8) 4_476 3_575
O19 O20 C23 111.64(9) 3_465 3_575
O14 O20 C23 62.18(8) . 3_575
O2 O20 C23 113.78(9) 2_544 3_575
O19 O20 C23 90.59(9) 4_566 3_575
O6 O20 C23 44.97(7) 3_575 3_575
O20 O20 C23 88.72(7) 2_455 3_575
Cu1 O20 C14 157.33(11) . 4_566
O6 O20 C14 119.17(9) 4_476 4_566
O19 O20 C14 124.48(10) 3_465 4_566
O14 O20 C14 148.79(11) . 4_566
O2 O20 C14 157.73(10) 2_544 4_566
O19 O20 C14 16.65(6) 4_566 4_566
O6 O20 C14 54.03(7) 3_575 4_566
O20 O20 C14 70.03(9) 2_455 4_566
C23 O20 C14 88.08(8) 3_575 4_566
C26 C21 C22 118.4(3) . .
C26 C21 C19 120.3(3) . .
C22 C21 C19 121.3(3) . .
C15 C20 C19 119.8(3) . .
C15 C20 H20 120.1 . .
C19 C20 H20 120.1 . .
C4 C5 C6 122.7(3) . .
C4 C5 H5 118.7 . .
C6 C5 H5 118.7 . .
C23 C24 C25 118.2(3) . .
C23 C24 C27 121.5(3) . .
C25 C24 C27 120.3(3) . .
C23 C24 O20 60.33(18) . 3_575
C25 C24 O20 152.5(3) . 3_575
C27 C24 O20 68.38(16) . 3_575
C12 C13 C8 120.7(3) . .
C12 C13 H13 119.7 . .
C8 C13 H13 119.7 . .
C17 C18 C19 121.7(3) . .
C17 C18 H18 119.2 . .
C19 C18 H18 119.2 . .
O19 C14 O14 124.7(3) . .
O19 C14 C11 117.3(3) . .
O14 C14 C11 118.0(3) . .
O19 C14 O20 48.75(17) . 4_565
O14 C14 O20 134.6(2) . 4_565
C11 C14 O20 87.74(18) . 4_565
O19 C14 O20 7.01(15) . 3_465
O14 C14 O20 118.42(19) . 3_465
C11 C14 O20 123.6(2) . 3_465
O20 C14 O20 49.74(8) 4_565 3_465
O19 C14 O20 114.20(19) . .
O14 C14 O20 10.81(15) . .
C11 C14 O20 128.4(2) . .
O20 C14 O20 131.34(8) 4_565 .
O20 C14 O20 108.07(7) 3_465 .
C25 C26 C21 121.1(3) . .
C25 C26 H26 119.5 . .
C21 C26 H26 119.5 . .
C23 C22 C21 120.2(3) . .
C23 C22 H22 119.9 . .
C21 C22 H22 119.9 . .
C26 C25 C24 120.7(3) . .
C26 C25 H25 119.6 . .
C24 C25 H25 119.6 . .
C10 C9 C8 121.8(3) . .
C10 C9 H9 119.1 . .
C8 C9 H9 119.1 . .
C9 C10 C11 120.6(3) . .
C9 C10 H10 119.7 . .
C11 C10 H10 119.7 . .
C11 C12 C13 121.2(3) . .
C11 C12 O20 83.7(2) . 4_565
C13 C12 O20 120.3(3) . 4_565
C11 C12 H12 119.4 . .
C13 C12 H12 119.4 . .
O20 C12 H12 66.3 4_565 .

loop_
_geom_bond_atom_site_label_1
_geom_bond_atom_site_label_2
_geom_bond_distance
_geom_bond_site_symmetry_2
Cu1 O2 1.950(2) 2_544
Cu1 O6 1.955(2) 4_476
Cu1 O19 1.961(2) 3_465
Cu1 O14 1.962(2) .
Cu1 O20 2.177(2) .
Cu1 Cu1 2.6249(10) 3_465
Cu1 O20 4.014(3) 2_455
Cu1 O20 4.796(3) 3_465
O2 C27 1.265(4) .
O2 Cu1 1.950(2) 2_564
O2 O20 3.138(3) 2_564
C1 C2 1.525(3) 2_554
C1 C2 1.525(3) .
C1 C15 1.530(3) .
C1 C15 1.530(3) 2_554
C2 C7 1.386(4) .
C2 C3 1.389(4) .
C15 C20 1.380(4) .
C15 C16 1.402(4) .
O6 C27 1.246(3) .
O6 Cu1 1.955(2) 4_675
O6 O20 2.997(3) 4_675
O6 O20 3.321(3) 3_575
C3 C4 1.397(4) .
C3 C16 1.462(4) .
C8 C9 1.385(4) .
C8 C13 1.403(5) .
C8 C6 1.478(4) .
C16 C17 1.379(4) .
C4 C5 1.382(4) .
C4 H4 1.1000 .
C11 C12 1.372(5) .
C11 C10 1.385(5) .
C11 C14 1.486(4) .
C11 O20 4.140(4) 4_565
C6 C5 1.391(4) .
C6 C7 1.417(4) .
C27 C24 1.491(4) .
C27 O20 4.056(4) 3_575
C27 O20 4.235(4) 4_675
C27 O20 4.370(4) 2_564
O14 C14 1.263(4) .
O14 O20 3.135(3) .
C19 C18 1.388(4) .
C19 C20 1.400(4) .
C19 C21 1.494(4) .
C7 H7 1.1000 .
C23 C22 1.379(4) .
C23 C24 1.380(4) .
C23 O20 3.869(4) 3_575
C23 H23 1.1000 .
C17 C18 1.381(4) .
C17 H17 1.1000 .
O19 C14 1.236(4) .
O19 Cu1 1.961(2) 3_465
O19 O20 3.024(4) 3_465
O19 O20 3.243(3) 4_565
O20 O6 2.997(3) 4_476
O20 O19 3.024(4) 3_465
O20 O2 3.138(3) 2_544
O20 O19 3.243(3) 4_566
O20 O6 3.321(3) 3_575
O20 O20 3.448(5) 2_455
O20 C23 3.869(4) 3_575
O20 C14 3.922(4) 4_566
C21 C26 1.388(4) .
C21 C22 1.404(4) .
C20 H20 1.1000 .
C5 H5 1.1000 .
C24 C25 1.406(4) .
C24 O20 4.362(4) 3_575
C13 C12 1.389(5) .
C13 H13 1.1000 .
C18 H18 1.1000 .
C14 O20 3.922(4) 4_565
C14 O20 4.247(4) 3_465
C26 C25 1.370(4) .
C26 H26 1.1000 .
C22 H22 1.1000 .
C25 H25 1.1000 .
C9 C10 1.380(5) .
C9 H9 1.1000 .
C10 H10 1.1000 .
C12 O20 4.060(5) 4_565
C12 H12 1.1000 .

loop_
_geom_hbond_atom_site_label_D
_geom_hbond_atom_site_label_H
_geom_hbond_atom_site_label_A
_geom_hbond_distance_DH
_geom_hbond_distance_HA
_geom_hbond_distance_DA
_geom_hbond_angle_DHA
C23 H23 O6 1.10 2.49 2.796(4) 94.2
